data_1504934
loop_
_publ_author_name
'Alden-Danforth, Ethan'
'Scerba, Michael T.'
'Lectka, Thomas'

_publ_section_title
;
 Asymmetric cycloadditions of o-quinone methides employing chiral ammonium
 fluoride precatalysts.
;
_journal_issue 21
_journal_name_full 'Organic letters'
_journal_page_first 4951
_journal_page_last 4953
_journal_paper_doi 10.1021/ol802029e
_journal_volume 10
_journal_year 2008
_chemical_absolute_configuration ad
_chemical_formula_moiety 'C19 H18 O5'
_chemical_formula_sum 'C19 H18 O5'
_chemical_formula_weight 326.33
_chemical_name_systematic
; 
 ? 
;
_space_group_IT_number 19
_symmetry_cell_setting orthorhombic
_symmetry_space_group_name_Hall 'P 2ac 2ab'
_symmetry_space_group_name_H-M 'P 21 21 21'
_atom_sites_solution_hydrogens geom
_atom_sites_solution_primary direct
_atom_sites_solution_secondary difmap
_audit_creation_date
;
'Thu Jan 03 13:39:28 2008'
;
_audit_creation_method SHELXL-97
_cell_angle_alpha 90.00
_cell_angle_beta 90.00
_cell_angle_gamma 90.00
_cell_formula_units_Z 4
_cell_length_a 7.0712(2)
_cell_length_b 13.0588(3)
_cell_length_c 17.1676(3)
_cell_measurement_reflns_used 11730
_cell_measurement_temperature 100
_cell_measurement_theta_max 66.4801
_cell_measurement_theta_min 2.5651
_cell_volume 1585.28(6)
_computing_cell_refinement 'Oxford Diffraction CrysAlis RED'
_computing_data_collection 'Oxford Diffraction CrysAlis CCD'
_computing_data_reduction 'Oxford Diffraction CrysAlis RED'
_computing_molecular_graphics 'Sheldrick, G.M. (2000). SHELXTL v6.10.'
_computing_publication_material 'Sheldrick, G.M. (2000). SHELXTL v6.10.'
_computing_structure_refinement 'Sheldrick, G.M. (2000). SHELXTL v6.10.'
_computing_structure_solution 'Sheldrick, G.M. (2000). SHELXTL v6.10.'
_diffrn_ambient_temperature 100
_diffrn_detector_area_resol_mean 8.3174
_diffrn_measured_fraction_theta_full 0.986
_diffrn_measured_fraction_theta_max 0.987
_diffrn_measurement_details 'see scan set'
_diffrn_measurement_device Kappa
_diffrn_measurement_device_type 'Xcalibur Nova'
_diffrn_measurement_method ' omega phi scans'
_diffrn_orient_matrix_UB_11 -0.0343403176
_diffrn_orient_matrix_UB_12 0.0696163116
_diffrn_orient_matrix_UB_13 0.0711166022
_diffrn_orient_matrix_UB_21 -0.1431299757
_diffrn_orient_matrix_UB_22 -0.0779088010
_diffrn_orient_matrix_UB_23 0.0322699558
_diffrn_orient_matrix_UB_31 0.1606811410
_diffrn_orient_matrix_UB_32 -0.0544850467
_diffrn_orient_matrix_UB_33 0.0440958184
_diffrn_radiation_monochromator graphite
_diffrn_radiation_source 'Enhance (Cu) X-ray Source'
_diffrn_radiation_type 'Cu K\a'
_diffrn_radiation_wavelength 1.54178
_diffrn_reflns_av_R_equivalents 0.0339
_diffrn_reflns_av_sigmaI/netI 0.0182
_diffrn_reflns_limit_h_max 8
_diffrn_reflns_limit_h_min -8
_diffrn_reflns_limit_k_max 15
_diffrn_reflns_limit_k_min -15
_diffrn_reflns_limit_l_max 19
_diffrn_reflns_limit_l_min -20
_diffrn_reflns_number 12832
_diffrn_reflns_resolution_max 0.39
_diffrn_reflns_theta_full 66.71
_diffrn_reflns_theta_max 66.71
_diffrn_reflns_theta_min 4.25
_diffrn_source_current 40
_diffrn_source_power 2
_diffrn_source_voltage 50
_diffrn_standards_interval_count 2
_diffrn_standards_interval_time 50
_exptl_absorpt_coefficient_mu 0.815
_exptl_absorpt_correction_T_max 0.934
_exptl_absorpt_correction_T_min 0.881
_exptl_absorpt_correction_type analytical
_exptl_absorpt_process_details
;
CrysAlis RED, Oxford Diffraction Ltd.,
Version 1.171.32.4 (release 27-04-2006 CrysAlis171 .NET)
(compiled Apr 27 2007,17:53:11)
Analytical numeric absorption correction using a multifaceted crystal
   model based on expressions derived by R.C. Clark & J.S. Reid.
(Clark, R. C. & Reid, J. S. (1995). Acta Cryst. A51, 887-897)
;
_exptl_crystal_colour colorless
_exptl_crystal_density_diffrn 1.367
_exptl_crystal_density_method 'not measured'
_exptl_crystal_description prism
_exptl_crystal_F_000 688
_exptl_crystal_size_max 0.2181
_exptl_crystal_size_mid 0.1248
_exptl_crystal_size_min 0.0946
_refine_diff_density_max 0.191
_refine_diff_density_min -0.240
_refine_diff_density_rms 0.044
_refine_ls_abs_structure_details 'Flack H D (1983), Acta Cryst. A39, 876-881'
_refine_ls_abs_structure_Flack 0.03(17)
_refine_ls_extinction_method none
_refine_ls_goodness_of_fit_ref 1.054
_refine_ls_hydrogen_treatment constr
_refine_ls_matrix_type full
_refine_ls_number_parameters 219
_refine_ls_number_reflns 2759
_refine_ls_number_restraints 0
_refine_ls_restrained_S_all 1.054
_refine_ls_R_factor_all 0.0340
_refine_ls_R_factor_gt 0.0332
_refine_ls_shift/su_max 0.001
_refine_ls_shift/su_mean 0.000
_refine_ls_structure_factor_coef Fsqd
_refine_ls_weighting_details 'calc w=1/[\s^2^(Fo^2^)+(0.0590P)^2^+0.4065P] where P=(Fo^2^+2Fc^2^)/3'
_refine_ls_weighting_scheme calc
_refine_ls_wR_factor_gt 0.0892
_refine_ls_wR_factor_ref 0.0900
_reflns_number_gt 2677
_reflns_number_total 2759
_reflns_threshold_expression >2sigma(I)
_cod_data_source_file ol802029e_si_002.cif
_cod_data_source_block x0409
_cod_depositor_comments
;
The following automatic conversions were performed:

'_symmetry_cell_setting' value 'Orthorhombic' changed to
'orthorhombic' according to
/home/saulius/struct/CIF-dictionaries/cif_core.dic dictionary named
'cif_core.dic' version 2.4.1 from 2010-06-29.

Automatic conversion script
Id: cif_fix_values 1715 2011-07-08 13:25:40Z adriana 
;
_cod_original_sg_symbol_H-M 'P2(1)2(1)2(1) '
_cod_database_code 1504934
_audit_creation_method_reference
;
CrysAlis RED, Oxford Diffraction Ltd.,
Version 1.171.32.4 (release 27-04-2006 CrysAlis171 .NET)
(compiled Apr 27 2007,17:53:11)
;
_computing_data_collection_reference
;
CrysAlis CCD, Oxford Diffraction Ltd.,
Version 1.171.32.4 (release 27-04-2006 CrysAlis171 .NET)
(compiled Apr 27 2007,17:53:11)
;
_computing_cell_refinment_reference
;
CrysAlis RED, Oxford Diffraction Ltd.,
Version 1.171.32.4 (release 27-04-2006 CrysAlis171 .NET)
(compiled Apr 27 2007,17:53:11)
;
_computing_data_reduction_reference
;
CrysAlis RED, Oxford Diffraction Ltd.,
Version 1.171.32.4 (release 27-04-2006 CrysAlis171 .NET)
(compiled Apr 27 2007,17:53:11)
;
_cell_measurement_resolution_max 0.84
_jhu_your_name_here 'Dr. Amy A Sarjeant'
_jhu_your_lab_here 'NCB 240'
_jhu_your_phone_number_here x6-8569
_jhu_your_email_here xray@jhu.edu
_jhu_institutional_source 'Lectka Lab'
_jhu_submitting_scientist 'Ethan Alden-Danforth'
_jhu_scientist_phone 6-8753
_jhu_scientist_email ealdend1@jhu.edu
_jhu_identifying_number x0409
_jhu_xray_labbook
;
;
_jhu_crystalization_labbook
;
;
_jhu_crystalization_solvent
;
;
_jhu_crystalization_method
;
;
_jhu_diffraction_detector_distance 60
_jhu_quality_factor 1

loop_
_symmetry_equiv_pos_as_xyz
'x, y, z'
'-x+1/2, -y, z+1/2'
'-x, y+1/2, -z+1/2'
'x+1/2, -y+1/2, -z'

loop_
_atom_site_label
_atom_site_type_symbol
_atom_site_fract_x
_atom_site_fract_y
_atom_site_fract_z
_atom_site_U_iso_or_equiv
_atom_site_adp_type
_atom_site_occupancy
_atom_site_symmetry_multiplicity
_atom_site_calc_flag
_atom_site_refinement_flags
O1 O 0.48117(19) 0.78547(9) 0.41037(8) 0.0281(3) Uani 1 1 d .
O2 O 0.18237(19) 0.84461(9) 0.44235(8) 0.0297(3) Uani 1 1 d .
O3 O -0.13205(16) 0.55644(9) 0.32501(7) 0.0233(3) Uani 1 1 d .
O4 O -0.27880(18) 0.43888(10) 0.25712(7) 0.0293(3) Uani 1 1 d .
O5 O 0.27834(17) 0.10872(9) 0.46670(6) 0.0226(3) Uani 1 1 d .
C1 C 0.2243(2) 0.46958(12) 0.28198(9) 0.0194(3) Uani 1 1 d .
H1A H 0.3405 0.4719 0.2488 0.023 Uiso 1 1 calc R
C2 C 0.2113(2) 0.57016(12) 0.32561(9) 0.0192(3) Uani 1 1 d .
C3 C 0.3736(2) 0.62576(12) 0.34627(9) 0.0208(3) Uani 1 1 d .
H3A H 0.4969 0.6014 0.3345 0.025 Uiso 1 1 calc R
C4 C 0.3459(3) 0.71709(13) 0.38436(10) 0.0229(4) Uani 1 1 d .
C5 C 0.3745(3) 0.87572(13) 0.42916(11) 0.0276(4) Uani 1 1 d .
H5A H 0.4266 0.9087 0.4765 0.033 Uiso 1 1 calc R
H5B H 0.3806 0.9254 0.3857 0.033 Uiso 1 1 calc R
C6 C 0.1678(3) 0.75334(13) 0.40312(10) 0.0231(4) Uani 1 1 d .
C7 C 0.0057(3) 0.70098(13) 0.38392(10) 0.0243(4) Uani 1 1 d .
H7A H -0.1168 0.7255 0.3968 0.029 Uiso 1 1 calc R
C8 C 0.0344(2) 0.60881(12) 0.34397(9) 0.0209(3) Uani 1 1 d .
C9 C -0.1313(2) 0.48053(14) 0.26971(9) 0.0228(4) Uani 1 1 d .
C10 C 0.0518(2) 0.46038(12) 0.22727(9) 0.0212(3) Uani 1 1 d .
H10A H 0.0478 0.3888 0.2066 0.025 Uiso 1 1 calc R
C11 C 0.0605(3) 0.53441(13) 0.15725(9) 0.0246(4) Uani 1 1 d .
H11A H -0.0625 0.5334 0.1298 0.030 Uiso 1 1 calc R
H11B H 0.0819 0.6049 0.1766 0.030 Uiso 1 1 calc R
C12 C 0.2167(3) 0.50661(16) 0.10007(10) 0.0318(4) Uani 1 1 d .
H12A H 0.2125 0.5534 0.0555 0.048 Uiso 1 1 calc R
H12B H 0.1984 0.4361 0.0819 0.048 Uiso 1 1 calc R
H12C H 0.3397 0.5124 0.1260 0.048 Uiso 1 1 calc R
C13 C 0.2390(2) 0.37591(12) 0.33453(9) 0.0184(3) Uani 1 1 d .
C14 C 0.1519(2) 0.37087(12) 0.40701(9) 0.0195(3) Uani 1 1 d .
H14A H 0.0846 0.4288 0.4257 0.023 Uiso 1 1 calc R
C15 C 0.1610(2) 0.28326(13) 0.45274(9) 0.0207(3) Uani 1 1 d .
H15A H 0.0998 0.2815 0.5020 0.025 Uiso 1 1 calc R
C16 C 0.2593(2) 0.19876(12) 0.42627(9) 0.0204(3) Uani 1 1 d .
C17 C 0.3489(2) 0.20222(13) 0.35370(10) 0.0230(3) Uani 1 1 d .
H17A H 0.4169 0.1443 0.3353 0.028 Uiso 1 1 calc R
C18 C 0.3384(2) 0.28978(13) 0.30886(10) 0.0230(4) Uani 1 1 d .
H18A H 0.4000 0.2915 0.2597 0.028 Uiso 1 1 calc R
C19 C 0.1756(3) 0.10085(15) 0.53851(10) 0.0279(4) Uani 1 1 d .
H19A H 0.1860 0.0309 0.5587 0.042 Uiso 1 1 calc R
H19B H 0.0423 0.1173 0.5293 0.042 Uiso 1 1 calc R
H19C H 0.2285 0.1489 0.5765 0.042 Uiso 1 1 calc R

loop_
_atom_site_aniso_label
_atom_site_aniso_U_11
_atom_site_aniso_U_22
_atom_site_aniso_U_33
_atom_site_aniso_U_23
_atom_site_aniso_U_13
_atom_site_aniso_U_12
O1 0.0270(7) 0.0222(6) 0.0349(7) -0.0025(5) -0.0048(5) -0.0036(5)
O2 0.0331(7) 0.0220(6) 0.0341(7) -0.0043(5) 0.0050(6) -0.0015(5)
O3 0.0169(6) 0.0241(6) 0.0289(6) 0.0005(5) 0.0018(5) -0.0005(5)
O4 0.0199(6) 0.0379(7) 0.0302(6) -0.0011(5) -0.0008(5) -0.0067(6)
O5 0.0241(6) 0.0200(6) 0.0238(6) 0.0041(5) 0.0000(5) 0.0013(5)
C1 0.0178(8) 0.0209(8) 0.0194(7) -0.0008(6) 0.0011(6) -0.0027(6)
C2 0.0204(8) 0.0182(7) 0.0189(7) 0.0038(6) 0.0004(6) 0.0009(6)
C3 0.0217(8) 0.0193(8) 0.0213(8) 0.0029(6) -0.0005(7) 0.0007(6)
C4 0.0239(9) 0.0204(8) 0.0245(8) 0.0034(7) -0.0027(7) -0.0039(7)
C5 0.0332(10) 0.0204(8) 0.0292(9) -0.0026(7) -0.0019(8) -0.0026(7)
C6 0.0296(10) 0.0163(7) 0.0234(8) 0.0020(6) 0.0008(7) 0.0011(7)
C7 0.0232(9) 0.0223(8) 0.0272(9) 0.0027(7) 0.0046(7) 0.0019(7)
C8 0.0199(8) 0.0202(7) 0.0226(8) 0.0044(6) 0.0005(7) -0.0008(7)
C9 0.0229(9) 0.0251(8) 0.0203(8) 0.0049(7) -0.0019(6) -0.0013(7)
C10 0.0214(8) 0.0219(8) 0.0203(8) 0.0010(6) 0.0000(6) -0.0011(7)
C11 0.0253(9) 0.0244(8) 0.0241(9) 0.0057(7) -0.0016(7) 0.0002(7)
C12 0.0301(10) 0.0424(10) 0.0229(9) 0.0070(8) 0.0024(7) 0.0007(8)
C13 0.0161(8) 0.0203(8) 0.0187(7) -0.0015(6) -0.0029(6) -0.0014(6)
C14 0.0175(8) 0.0215(8) 0.0196(8) -0.0033(6) -0.0011(6) 0.0007(6)
C15 0.0196(9) 0.0238(8) 0.0186(7) -0.0016(6) 0.0012(6) -0.0002(7)
C16 0.0172(8) 0.0214(8) 0.0226(8) 0.0003(6) -0.0029(6) -0.0034(7)
C17 0.0230(9) 0.0212(8) 0.0249(8) -0.0027(6) 0.0022(7) 0.0026(7)
C18 0.0229(9) 0.0264(8) 0.0197(8) -0.0015(6) 0.0022(6) -0.0009(7)
C19 0.0267(10) 0.0298(9) 0.0272(9) 0.0077(7) 0.0026(7) 0.0001(8)

loop_
_atom_type_symbol
_atom_type_description
_atom_type_scat_dispersion_real
_atom_type_scat_dispersion_imag
_atom_type_scat_source
C C 0.0181 0.0091 'International Tables Vol C Tables 4.2.6.8 and 6.1.1.4'
H H 0.0000 0.0000 'International Tables Vol C Tables 4.2.6.8 and 6.1.1.4'
O O 0.0492 0.0322 'International Tables Vol C Tables 4.2.6.8 and 6.1.1.4'

loop_
_exptl_crystal_face_index_h
_exptl_crystal_face_index_k
_exptl_crystal_face_index_l
_exptl_crystal_face_perp_dist
0.00 7.00 -6.00 0.0860
0.00 -7.00 6.00 0.0087
-1.00 5.00 9.00 0.0462
0.00 -7.00 -5.00 0.0519
0.00 -6.00 -8.00 0.0600
-4.00 4.00 -2.00 0.1708
-4.00 -4.00 -1.00 0.1308
0.00 1.00 -11.00 0.1041
-5.00 0.00 2.00 0.1473
0.00 -6.00 7.00 0.0132
5.00 0.00 0.00 0.0392

loop_
_geom_angle_atom_site_label_1
_geom_angle_atom_site_label_2
_geom_angle_atom_site_label_3
_geom_angle
C4 O1 C5 103.84(13)
C6 O2 C5 103.84(14)
C9 O3 C8 120.70(13)
C16 O5 C19 116.53(13)
C2 C1 C13 114.05(12)
C2 C1 C10 108.70(14)
C13 C1 C10 110.58(13)
C2 C1 H1A 107.8
C13 C1 H1A 107.8
C10 C1 H1A 107.8
C8 C2 C3 119.50(15)
C8 C2 C1 118.87(15)
C3 C2 C1 121.62(15)
C4 C3 C2 116.93(16)
C4 C3 H3A 121.5
C2 C3 H3A 121.5
C3 C4 O1 128.01(16)
C3 C4 C6 122.50(16)
O1 C4 C6 109.48(14)
O2 C5 O1 107.47(13)
O2 C5 H5A 110.2
O1 C5 H5A 110.2
O2 C5 H5B 110.2
O1 C5 H5B 110.2
H5A C5 H5B 108.5
O2 C6 C7 127.73(16)
O2 C6 C4 110.06(15)
C7 C6 C4 122.21(15)
C6 C7 C8 115.11(16)
C6 C7 H7A 122.4
C8 C7 H7A 122.4
C2 C8 O3 121.91(14)
C2 C8 C7 123.72(15)
O3 C8 C7 114.36(15)
O4 C9 O3 116.75(15)
O4 C9 C10 125.57(16)
O3 C9 C10 117.60(14)
C9 C10 C11 107.54(14)
C9 C10 C1 111.75(13)
C11 C10 C1 113.15(13)
C9 C10 H10A 108.1
C11 C10 H10A 108.1
C1 C10 H10A 108.1
C12 C11 C10 112.47(14)
C12 C11 H11A 109.1
C10 C11 H11A 109.1
C12 C11 H11B 109.1
C10 C11 H11B 109.1
H11A C11 H11B 107.8
C11 C12 H12A 109.5
C11 C12 H12B 109.5
H12A C12 H12B 109.5
C11 C12 H12C 109.5
H12A C12 H12C 109.5
H12B C12 H12C 109.5
C14 C13 C18 117.84(14)
C14 C13 C1 122.55(14)
C18 C13 C1 119.58(14)
C15 C14 C13 121.65(15)
C15 C14 H14A 119.2
C13 C14 H14A 119.2
C16 C15 C14 119.68(15)
C16 C15 H15A 120.2
C14 C15 H15A 120.2
O5 C16 C15 124.57(15)
O5 C16 C17 115.73(15)
C15 C16 C17 119.70(15)
C18 C17 C16 119.96(16)
C18 C17 H17A 120.0
C16 C17 H17A 120.0
C17 C18 C13 121.18(15)
C17 C18 H18A 119.4
C13 C18 H18A 119.4
O5 C19 H19A 109.5
O5 C19 H19B 109.5
H19A C19 H19B 109.5
O5 C19 H19C 109.5
H19A C19 H19C 109.5
H19B C19 H19C 109.5

loop_
_geom_bond_atom_site_label_1
_geom_bond_atom_site_label_2
_geom_bond_distance
O1 C4 1.382(2)
O1 C5 1.436(2)
O2 C6 1.373(2)
O2 C5 1.436(2)
O3 C9 1.373(2)
O3 C8 1.399(2)
O4 C9 1.196(2)
O5 C16 1.3721(19)
O5 C19 1.434(2)
C1 C2 1.515(2)
C1 C13 1.524(2)
C1 C10 1.544(2)
C1 H1A 1.0000
C2 C8 1.386(2)
C2 C3 1.403(2)
C3 C4 1.374(2)
C3 H3A 0.9500
C4 C6 1.384(3)
C5 H5A 0.9900
C5 H5B 0.9900
C6 C7 1.375(3)
C7 C8 1.400(2)
C7 H7A 0.9500
C9 C10 1.509(2)
C10 C11 1.544(2)
C10 H10A 1.0000
C11 C12 1.521(3)
C11 H11A 0.9900
C11 H11B 0.9900
C12 H12A 0.9800
C12 H12B 0.9800
C12 H12C 0.9800
C13 C14 1.390(2)
C13 C18 1.398(2)
C14 C15 1.389(2)
C14 H14A 0.9500
C15 C16 1.381(2)
C15 H15A 0.9500
C16 C17 1.398(2)
C17 C18 1.380(2)
C17 H17A 0.9500
C18 H18A 0.9500
C19 H19A 0.9800
C19 H19B 0.9800
C19 H19C 0.9800

loop_
_geom_torsion_atom_site_label_1
_geom_torsion_atom_site_label_2
_geom_torsion_atom_site_label_3
_geom_torsion_atom_site_label_4
_geom_torsion
C13 C1 C2 C8 -91.62(18)
C10 C1 C2 C8 32.26(19)
C13 C1 C2 C3 89.73(18)
C10 C1 C2 C3 -146.39(15)
C8 C2 C3 C4 0.1(2)
C1 C2 C3 C4 178.70(14)
C2 C3 C4 O1 -179.76(16)
C2 C3 C4 C6 1.0(2)
C5 O1 C4 C3 167.43(17)
C5 O1 C4 C6 -13.21(18)
C6 O2 C5 O1 -22.58(18)
C4 O1 C5 O2 22.10(18)
C5 O2 C6 C7 -166.06(17)
C5 O2 C6 C4 14.44(18)
C3 C4 C6 O2 178.61(14)
O1 C4 C6 O2 -0.80(19)
C3 C4 C6 C7 -0.9(3)
O1 C4 C6 C7 179.66(15)
O2 C6 C7 C8 -179.61(15)
C4 C6 C7 C8 -0.2(2)
C3 C2 C8 O3 -179.77(14)
C1 C2 C8 O3 1.6(2)
C3 C2 C8 C7 -1.2(2)
C1 C2 C8 C7 -179.86(14)
C9 O3 C8 C2 -18.1(2)
C9 O3 C8 C7 163.16(14)
C6 C7 C8 C2 1.2(2)
C6 C7 C8 O3 179.89(14)
C8 O3 C9 O4 179.51(15)
C8 O3 C9 C10 -3.5(2)
O4 C9 C10 C11 90.3(2)
O3 C9 C10 C11 -86.40(17)
O4 C9 C10 C1 -144.97(17)
O3 C9 C10 C1 38.3(2)
C2 C1 C10 C9 -50.41(17)
C13 C1 C10 C9 75.50(17)
C2 C1 C10 C11 71.15(16)
C13 C1 C10 C11 -162.94(13)
C9 C10 C11 C12 -167.68(15)
C1 C10 C11 C12 68.42(18)
C2 C1 C13 C14 32.7(2)
C10 C1 C13 C14 -90.14(18)
C2 C1 C13 C18 -149.28(16)
C10 C1 C13 C18 87.86(18)
C18 C13 C14 C15 -0.6(2)
C1 C13 C14 C15 177.47(15)
C13 C14 C15 C16 0.3(2)
C19 O5 C16 C15 5.0(2)
C19 O5 C16 C17 -175.40(15)
C14 C15 C16 O5 179.59(14)
C14 C15 C16 C17 0.0(2)
O5 C16 C17 C18 -179.71(15)
C15 C16 C17 C18 -0.1(2)
C16 C17 C18 C13 -0.2(3)
C14 C13 C18 C17 0.5(2)
C1 C13 C18 C17 -177.62(15)

loop_
_cod_related_entry_id
_cod_related_entry_code
_cod_related_entry_database
1 30651516 ChemSpider

loop_
_diffrn_scan_number
_diffrn_scan_type
_diffrn_scan_start
_diffrn_scan_end
_diffrn_scan_width
_diffrn_scan_exptime
_diffrn_scan_omega
_diffrn_scan_theta
_diffrn_scan_kappa
_diffrn_scan_phi
_diffrn_scan_omega1
_diffrn_scan_theta1
_diffrn_scan_frames
1 omega -41.00 6.00 1.00 2.00 - -16.53 -45.00 120.00 0.00 0.00 47
2 omega 5.00 53.00 1.00 2.00 - -16.53 56.00 -32.00 0.00 0.00 48
3 omega 5.00 52.00 1.00 2.00 - -16.53 45.00 240.00 0.00 0.00 47
4 omega -112.00 -59.00 1.00 6.00 - -90.00 -78.00 0.00 0.00 0.00 53
5 omega -102.00 -42.00 1.00 6.00 - -90.00 -169.00 234.00 0.00 0.00 60
6 omega -69.00 -21.00 1.00 6.00 - -90.00 56.00 174.00 0.00 0.00 48
7 omega -162.00 -108.00 1.00 6.00 - -90.00 -78.00 120.00 0.00 0.00 54
8 omega 31.00 88.00 1.00 6.00 - 107.00 -85.00 -11.00 0.00 0.00 57
9 omega 35.00 80.00 1.00 6.00 - 107.00 -124.00 269.00 0.00 0.00 45
10 omega 82.00 132.00 1.00 6.00 - 107.00 26.00 -35.00 0.00 0.00 50
11 phi -180.00 180.00 1.00 6.00 -40.00 -90.00 0.00 - 0.00 0.00 360
12 phi -150.00 150.00 1.00 6.00 -40.00 -90.00 0.00 - 0.00 0.00 300
